data_4075948
loop_
_publ_author_name
'Spies, Patrick'
'Kehr, Gerald'
'Fr\"ohlich, Roland'
'Erker, Gerhard'
'Grimme, Stefan'
'M\"uck-Lichtenfeld, Christian'

_publ_section_title
;
 Reaction of Rosenthal's Zirconacyclocumulenes with Chlorophosphines
;
_journal_issue 20
_journal_name_full Organometallics
_journal_page_first 4742
_journal_paper_doi 10.1021/om050336n
_journal_volume 24
_journal_year 2005
_chemical_formula_sum 'C28 H26 Cl P Zr'
_chemical_formula_weight 520.13
_chemical_name_systematic
; 
 ? 
;
_space_group_IT_number 61
_symmetry_cell_setting orthorhombic
_symmetry_space_group_name_Hall '-P 2ac 2ab'
_symmetry_space_group_name_H-M 'P b c a'
_atom_sites_solution_hydrogens geom
_atom_sites_solution_primary direct
_atom_sites_solution_secondary difmap
_audit_creation_method SHELXL-97
_cell_angle_alpha 90.00
_cell_angle_beta 90.00
_cell_angle_gamma 90.00
_cell_formula_units_Z 8
_cell_length_a 7.732(1)
_cell_length_b 18.380(1)
_cell_length_c 33.917(1)
_cell_measurement_temperature 198(2)
_cell_volume 4820.1(7)
_computing_cell_refinement 'Collect (Nonius B.V., 1998)'
_computing_data_collection 'Collect (Nonius B.V., 1998)'
_computing_data_reduction 'Denzo-SMN (Otwinowski & Minor, 1997)'
_computing_molecular_graphics 'XP (BrukerAXS, 2000)'
_computing_publication_material 'SHELXL-97 (Sheldrick, 1997)'
_computing_structure_refinement 'SHELXL-97 (Sheldrick, 1997)'
_computing_structure_solution 'SHELXS-97 (Sheldrick, 1990)'
_diffrn_ambient_temperature 198(2)
_diffrn_measured_fraction_theta_full 0.997
_diffrn_measured_fraction_theta_max 0.997
_diffrn_measurement_device_type 'Nonius KappaCCD'
_diffrn_measurement_method '\w and \f scans'
_diffrn_radiation_monochromator graphite
_diffrn_radiation_source 'rotating anode Nonius FR591'
_diffrn_radiation_type MoK\a
_diffrn_radiation_wavelength 0.71073
_diffrn_reflns_av_R_equivalents 0.058
_diffrn_reflns_av_sigmaI/netI 0.0375
_diffrn_reflns_limit_h_max 10
_diffrn_reflns_limit_h_min -10
_diffrn_reflns_limit_k_max 23
_diffrn_reflns_limit_k_min -24
_diffrn_reflns_limit_l_max 24
_diffrn_reflns_limit_l_min -44
_diffrn_reflns_number 36846
_diffrn_reflns_theta_full 27.90
_diffrn_reflns_theta_max 27.90
_diffrn_reflns_theta_min 2.22
_exptl_absorpt_coefficient_mu 0.647
_exptl_absorpt_correction_T_max 0.9382
_exptl_absorpt_correction_T_min 0.8053
_exptl_absorpt_correction_type empirical
_exptl_absorpt_process_details 'Denzo (Otwinowski, Borek, Majewski & Minor, 2003)'
_exptl_crystal_colour yellow
_exptl_crystal_density_diffrn 1.433
_exptl_crystal_density_method 'not measured'
_exptl_crystal_description block
_exptl_crystal_F_000 2128
_exptl_crystal_size_max 0.35
_exptl_crystal_size_mid 0.20
_exptl_crystal_size_min 0.10
_refine_diff_density_max 0.399
_refine_diff_density_min -0.400
_refine_diff_density_rms 0.058
_refine_ls_extinction_method none
_refine_ls_goodness_of_fit_ref 1.016
_refine_ls_hydrogen_treatment riding
_refine_ls_matrix_type full
_refine_ls_number_parameters 282
_refine_ls_number_reflns 5745
_refine_ls_number_restraints 0
_refine_ls_restrained_S_all 1.016
_refine_ls_R_factor_all 0.0560
_refine_ls_R_factor_gt 0.0349
_refine_ls_shift/su_max 0.001
_refine_ls_shift/su_mean 0.000
_refine_ls_structure_factor_coef Fsqd
_refine_ls_weighting_details 'calc w=1/[\s^2^(Fo^2^)+(0.0372P)^2^+1.9932P] where P=(Fo^2^+2Fc^2^)/3'
_refine_ls_weighting_scheme calc
_refine_ls_wR_factor_gt 0.0761
_refine_ls_wR_factor_ref 0.0830
_reflns_number_gt 4315
_reflns_number_total 5745
_reflns_threshold_expression >2sigma(I)
_cod_data_source_file om050336nsi20050429_033053.cif
_cod_data_source_block erk3178
_cod_original_sg_symbol_H-M Pbca
_cod_database_code 4075948

loop_
_symmetry_equiv_pos_as_xyz
'x, y, z'
'-x+1/2, -y, z+1/2'
'-x, y+1/2, -z+1/2'
'x+1/2, -y+1/2, -z'
'-x, -y, -z'
'x-1/2, y, -z-1/2'
'x, -y-1/2, z-1/2'
'-x-1/2, y-1/2, z'

loop_
_atom_site_label
_atom_site_type_symbol
_atom_site_fract_x
_atom_site_fract_y
_atom_site_fract_z
_atom_site_U_iso_or_equiv
_atom_site_adp_type
_atom_site_occupancy
_atom_site_symmetry_multiplicity
_atom_site_calc_flag
_atom_site_refinement_flags
Zr Zr 0.29104(3) 0.288488(11) 0.141706(6) 0.02820(7) Uani 1 1 d .
Cl1 Cl 0.50099(9) 0.29651(4) 0.19538(2) 0.05339(18) Uani 1 1 d .
C1 C 0.2576(3) 0.44940(13) 0.17171(8) 0.0470(6) Uani 1 1 d .
H1A H 0.2322 0.5008 0.1667 0.071 Uiso 1 1 calc R
H1B H 0.3830 0.4417 0.1712 0.071 Uiso 1 1 calc R
H1C H 0.2122 0.4356 0.1976 0.071 Uiso 1 1 calc R
C2 C 0.1737(3) 0.40341(11) 0.14041(6) 0.0311(5) Uani 1 1 d .
C3 C 0.0506(3) 0.43219(11) 0.11702(6) 0.0294(4) Uani 1 1 d .
C4 C -0.0261(3) 0.39151(11) 0.08557(6) 0.0310(5) Uani 1 1 d .
C5 C -0.0868(3) 0.35973(13) 0.05837(7) 0.0381(5) Uani 1 1 d .
C6 C -0.1595(4) 0.31900(18) 0.02534(8) 0.0590(7) Uani 1 1 d .
H6A H -0.0691 0.3102 0.0057 0.088 Uiso 1 1 calc R
H6B H -0.2534 0.3471 0.0133 0.088 Uiso 1 1 calc R
H6C H -0.2047 0.2724 0.0348 0.088 Uiso 1 1 calc R
C10 C 0.1430(4) 0.16934(14) 0.14657(9) 0.0530(7) Uani 1 1 d .
H10 H 0.1936 0.1293 0.1331 0.064 Uiso 1 1 calc R
C11 C 0.1762(4) 0.18883(17) 0.18420(10) 0.0624(8) Uani 1 1 d .
H11 H 0.2535 0.1647 0.2016 0.075 Uiso 1 1 calc R
C12 C 0.0769(4) 0.25112(19) 0.19334(8) 0.0696(10) Uani 1 1 d .
H12 H 0.0752 0.2771 0.2176 0.084 Uiso 1 1 calc R
C13 C -0.0190(3) 0.26666(14) 0.15913(9) 0.0524(7) Uani 1 1 d .
H13 H -0.0997 0.3052 0.1562 0.063 Uiso 1 1 calc R
C14 C 0.0238(3) 0.21684(13) 0.13093(9) 0.0476(6) Uani 1 1 d .
H14 H -0.0211 0.2152 0.1049 0.057 Uiso 1 1 calc R
C15 C 0.5553(4) 0.25512(17) 0.10344(7) 0.0528(7) Uani 1 1 d .
H15 H 0.6462 0.2302 0.1166 0.063 Uiso 1 1 calc R
C16 C 0.4175(4) 0.22290(15) 0.08444(8) 0.0524(7) Uani 1 1 d .
H16 H 0.3968 0.1721 0.0822 0.063 Uiso 1 1 calc R
C17 C 0.3137(4) 0.27830(16) 0.06900(7) 0.0509(7) Uani 1 1 d .
H17 H 0.2092 0.2718 0.0547 0.061 Uiso 1 1 calc R
C18 C 0.3901(3) 0.34443(15) 0.07822(7) 0.0492(7) Uani 1 1 d .
H18 H 0.3481 0.3911 0.0709 0.059 Uiso 1 1 calc R
C19 C 0.5388(3) 0.33047(16) 0.10004(8) 0.0549(7) Uani 1 1 d .
H19 H 0.6153 0.3658 0.1107 0.066 Uiso 1 1 calc R
P1 P -0.01199(8) 0.52858(3) 0.121758(17) 0.03261(14) Uani 1 1 d .
C21 C -0.1764(3) 0.54058(11) 0.08383(6) 0.0339(5) Uani 1 1 d .
C22 C -0.1190(4) 0.55274(14) 0.04545(7) 0.0504(6) Uani 1 1 d .
H22 H 0.0014 0.5503 0.0400 0.060 Uiso 1 1 calc R
C23 C -0.2312(4) 0.56800(18) 0.01553(8) 0.0630(8) Uani 1 1 d .
H23 H -0.1890 0.5762 -0.0104 0.076 Uiso 1 1 calc R
C24 C -0.4050(5) 0.57145(17) 0.02305(8) 0.0657(9) Uani 1 1 d .
H24 H -0.4835 0.5826 0.0024 0.079 Uiso 1 1 calc R
C25 C -0.4661(4) 0.55885(17) 0.06046(8) 0.0615(8) Uani 1 1 d .
H25 H -0.5869 0.5608 0.0655 0.074 Uiso 1 1 calc R
C26 C -0.3520(3) 0.54327(14) 0.09091(7) 0.0465(6) Uani 1 1 d .
H26 H -0.3949 0.5344 0.1167 0.056 Uiso 1 1 calc R
C31 C -0.1413(3) 0.53153(11) 0.16667(6) 0.0320(5) Uani 1 1 d .
C32 C -0.2116(3) 0.47171(13) 0.18524(7) 0.0408(6) Uani 1 1 d .
H32 H -0.1891 0.4244 0.1752 0.049 Uiso 1 1 calc R
C33 C -0.3139(4) 0.47955(16) 0.21821(7) 0.0502(7) Uani 1 1 d .
H33 H -0.3607 0.4378 0.2308 0.060 Uiso 1 1 calc R
C34 C -0.3483(3) 0.54736(17) 0.23275(7) 0.0535(7) Uani 1 1 d .
H34 H -0.4206 0.5527 0.2552 0.064 Uiso 1 1 calc R
C35 C -0.2790(4) 0.60764(16) 0.21515(7) 0.0550(8) Uani 1 1 d .
H35 H -0.3023 0.6547 0.2254 0.066 Uiso 1 1 calc R
C36 C -0.1753(3) 0.59974(13) 0.18247(7) 0.0447(6) Uani 1 1 d .
H36 H -0.1262 0.6417 0.1705 0.054 Uiso 1 1 calc R

loop_
_atom_site_aniso_label
_atom_site_aniso_U_11
_atom_site_aniso_U_22
_atom_site_aniso_U_33
_atom_site_aniso_U_23
_atom_site_aniso_U_13
_atom_site_aniso_U_12
Zr 0.02926(13) 0.02989(11) 0.02546(11) 0.00242(8) 0.00112(9) 0.00159(8)
Cl1 0.0593(4) 0.0529(4) 0.0480(4) -0.0009(3) -0.0223(3) 0.0057(3)
C1 0.0551(16) 0.0392(14) 0.0468(15) -0.0053(11) -0.0159(12) 0.0046(12)
C2 0.0333(12) 0.0311(11) 0.0288(11) -0.0010(9) 0.0013(9) 0.0005(9)
C3 0.0320(11) 0.0289(10) 0.0274(11) -0.0006(8) 0.0033(9) 0.0005(9)
C4 0.0311(12) 0.0325(11) 0.0294(11) 0.0012(9) 0.0043(9) 0.0030(9)
C5 0.0377(13) 0.0444(13) 0.0320(12) -0.0033(10) -0.0007(10) 0.0010(11)
C6 0.0578(17) 0.080(2) 0.0389(14) -0.0210(14) -0.0042(13) -0.0071(16)
C10 0.0506(16) 0.0325(13) 0.076(2) 0.0050(13) 0.0136(15) -0.0029(12)
C11 0.0581(19) 0.0658(19) 0.0633(19) 0.0380(16) -0.0032(15) -0.0109(15)
C12 0.085(2) 0.082(2) 0.0413(16) -0.0108(15) 0.0372(17) -0.037(2)
C13 0.0346(14) 0.0374(13) 0.085(2) 0.0063(14) 0.0218(14) -0.0012(11)
C14 0.0370(14) 0.0448(14) 0.0611(16) 0.0013(12) -0.0012(12) -0.0078(11)
C15 0.0387(15) 0.073(2) 0.0468(16) 0.0145(14) 0.0138(12) 0.0219(14)
C16 0.0662(19) 0.0473(15) 0.0438(15) -0.0016(11) 0.0185(14) 0.0179(13)
C17 0.0502(17) 0.076(2) 0.0268(12) -0.0049(12) 0.0048(11) 0.0196(14)
C18 0.0583(17) 0.0521(16) 0.0372(13) 0.0148(11) 0.0206(13) 0.0185(13)
C19 0.0416(15) 0.0650(19) 0.0581(17) 0.0110(14) 0.0191(13) -0.0063(13)
P1 0.0377(3) 0.0268(3) 0.0334(3) 0.0018(2) -0.0020(3) -0.0006(2)
C21 0.0447(14) 0.0260(11) 0.0311(11) 0.0029(8) -0.0010(10) 0.0029(9)
C22 0.0564(17) 0.0566(16) 0.0381(14) 0.0095(12) 0.0009(12) -0.0024(13)
C23 0.079(2) 0.073(2) 0.0368(15) 0.0116(14) -0.0068(15) 0.0013(16)
C24 0.085(2) 0.069(2) 0.0424(16) 0.0039(14) -0.0252(16) 0.0188(17)
C25 0.0521(17) 0.080(2) 0.0521(17) -0.0097(15) -0.0135(14) 0.0203(15)
C26 0.0500(16) 0.0561(16) 0.0335(13) -0.0022(11) -0.0047(11) 0.0117(13)
C31 0.0358(12) 0.0323(11) 0.0279(11) -0.0031(9) -0.0088(9) 0.0060(9)
C32 0.0501(15) 0.0366(13) 0.0355(12) -0.0062(10) 0.0041(11) -0.0030(11)
C33 0.0571(17) 0.0595(17) 0.0339(13) -0.0051(12) 0.0048(12) -0.0082(13)
C34 0.0492(16) 0.079(2) 0.0320(13) -0.0119(13) -0.0023(12) 0.0145(15)
C35 0.073(2) 0.0554(17) 0.0371(14) -0.0137(12) -0.0106(14) 0.0301(15)
C36 0.0643(18) 0.0338(13) 0.0359(13) -0.0010(10) -0.0113(12) 0.0120(11)

loop_
_atom_type_symbol
_atom_type_description
_atom_type_scat_dispersion_real
_atom_type_scat_dispersion_imag
_atom_type_scat_source
C C 0.0033 0.0016 'International Tables Vol C Tables 4.2.6.8 and 6.1.1.4'
H H 0.0000 0.0000 'International Tables Vol C Tables 4.2.6.8 and 6.1.1.4'
P P 0.1023 0.0942 'International Tables Vol C Tables 4.2.6.8 and 6.1.1.4'
Cl Cl 0.1484 0.1585 'International Tables Vol C Tables 4.2.6.8 and 6.1.1.4'
Zr Zr -2.9673 0.5597 'International Tables Vol C Tables 4.2.6.8 and 6.1.1.4'

loop_
_geom_angle_atom_site_label_1
_geom_angle_atom_site_label_2
_geom_angle_atom_site_label_3
_geom_angle
C2 Zr Cl1 102.76(6)
C2 Zr C10 129.15(9)
Cl1 Zr C10 108.11(7)
C2 Zr C14 99.01(8)
Cl1 Zr C14 134.11(7)
C10 Zr C14 32.24(9)
C2 Zr C17 94.48(8)
Cl1 Zr C17 134.32(7)
C10 Zr C17 91.84(10)
C14 Zr C17 82.65(10)
C2 Zr C16 125.84(8)
Cl1 Zr C16 110.48(7)
C10 Zr C16 78.76(10)
C14 Zr C16 87.42(10)
C17 Zr C16 32.71(8)
C2 Zr C11 123.05(10)
Cl1 Zr C11 81.38(8)
C10 Zr C11 31.53(9)
C14 Zr C11 52.99(10)
C17 Zr C11 122.99(11)
C16 Zr C11 103.61(11)
C2 Zr C15 122.58(8)
Cl1 Zr C15 81.86(7)
C10 Zr C15 101.29(10)
C14 Zr C15 118.37(10)
C17 Zr C15 53.61(9)
C16 Zr C15 32.12(9)
C11 Zr C15 114.28(10)
C2 Zr C13 76.93(8)
Cl1 Zr C13 118.05(8)
C10 Zr C13 53.09(9)
C14 Zr C13 31.82(9)
C17 Zr C13 106.89(10)
C16 Zr C13 118.93(10)
C11 Zr C13 53.46(9)
C15 Zr C13 150.18(10)
C2 Zr C19 90.45(9)
Cl1 Zr C19 83.89(7)
C10 Zr C19 131.61(10)
C14 Zr C19 135.98(10)
C17 Zr C19 53.67(10)
C16 Zr C19 53.65(10)
C11 Zr C19 145.61(10)
C15 Zr C19 32.41(9)
C13 Zr C19 156.43(10)
C2 Zr C12 90.26(10)
Cl1 Zr C12 86.27(8)
C10 Zr C12 53.54(10)
C14 Zr C12 53.58(10)
C17 Zr C12 136.14(10)
C16 Zr C12 132.29(10)
C11 Zr C12 32.83(11)
C15 Zr C12 146.78(11)
C13 Zr C12 32.62(10)
C19 Zr C12 170.04(10)
C2 Zr C18 74.16(8)
Cl1 Zr C18 114.35(7)
C10 Zr C18 124.15(10)
C14 Zr C18 110.26(10)
C17 Zr C18 32.30(9)
C16 Zr C18 53.67(9)
C11 Zr C18 155.05(11)
C15 Zr C18 53.43(8)
C13 Zr C18 124.17(10)
C19 Zr C18 32.26(9)
C12 Zr C18 156.17(11)
C3 C2 C1 119.97(19)
C3 C2 Zr 130.60(16)
C1 C2 Zr 109.44(15)
C2 C3 C4 121.76(19)
C2 C3 P1 120.77(16)
C4 C3 P1 117.26(15)
C5 C4 C3 177.3(2)
C4 C5 C6 178.5(3)
C11 C10 C14 108.9(3)
C11 C10 Zr 74.96(16)
C14 C10 Zr 73.89(14)
C10 C11 C12 108.6(3)
C10 C11 Zr 73.52(15)
C12 C11 Zr 74.05(15)
C13 C12 C11 105.7(3)
C13 C12 Zr 73.50(14)
C11 C12 Zr 73.12(15)
C14 C13 C12 108.3(3)
C14 C13 Zr 73.11(15)
C12 C13 Zr 73.89(15)
C13 C14 C10 108.5(3)
C13 C14 Zr 75.07(15)
C10 C14 Zr 73.87(16)
C16 C15 C19 108.5(2)
C16 C15 Zr 73.50(14)
C19 C15 Zr 74.01(14)
C15 C16 C17 107.8(3)
C15 C16 Zr 74.38(14)
C17 C16 Zr 73.37(14)
C18 C17 C16 108.0(3)
C18 C17 Zr 74.90(14)
C16 C17 Zr 73.92(14)
C17 C18 C19 108.1(2)
C17 C18 Zr 72.79(14)
C19 C18 Zr 73.75(14)
C18 C19 C15 107.6(3)
C18 C19 Zr 73.99(14)
C15 C19 Zr 73.58(14)
C21 P1 C31 101.77(10)
C21 P1 C3 103.77(10)
C31 P1 C3 104.21(9)
C26 C21 C22 118.1(2)
C26 C21 P1 124.61(17)
C22 C21 P1 117.19(19)
C23 C22 C21 121.7(3)
C22 C23 C24 119.7(3)
C23 C24 C25 120.1(3)
C24 C25 C26 120.2(3)
C21 C26 C25 120.2(2)
C32 C31 C36 118.0(2)
C32 C31 P1 125.04(16)
C36 C31 P1 116.97(18)
C33 C32 C31 120.9(2)
C34 C33 C32 120.0(3)
C35 C34 C33 120.3(2)
C34 C35 C36 119.6(2)
C35 C36 C31 121.1(2)

loop_
_geom_bond_atom_site_label_1
_geom_bond_atom_site_label_2
_geom_bond_distance
Zr C2 2.299(2)
Zr Cl1 2.4436(7)
Zr C10 2.477(3)
Zr C14 2.477(3)
Zr C17 2.479(2)
Zr C16 2.486(2)
Zr C11 2.494(3)
Zr C15 2.497(2)
Zr C13 2.501(2)
Zr C19 2.503(2)
Zr C12 2.506(2)
Zr C18 2.506(2)
C1 C2 1.504(3)
C2 C3 1.347(3)
C3 C4 1.432(3)
C3 P1 1.844(2)
C4 C5 1.188(3)
C5 C6 1.460(3)
C10 C11 1.350(4)
C10 C14 1.375(4)
C11 C12 1.413(5)
C12 C13 1.406(4)
C13 C14 1.365(4)
C15 C16 1.379(4)
C15 C19 1.395(4)
C16 C17 1.398(4)
C17 C18 1.387(4)
C18 C19 1.392(4)
P1 C21 1.822(2)
P1 C31 1.823(2)
C21 C26 1.380(3)
C21 C22 1.393(3)
C22 C23 1.365(4)
C23 C24 1.369(5)
C24 C25 1.374(4)
C25 C26 1.388(4)
C31 C32 1.379(3)
C31 C36 1.389(3)
C32 C33 1.378(3)
C33 C34 1.367(4)
C34 C35 1.368(4)
C35 C36 1.375(4)

loop_
_geom_torsion_atom_site_label_1
_geom_torsion_atom_site_label_2
_geom_torsion_atom_site_label_3
_geom_torsion_atom_site_label_4
_geom_torsion
Cl1 Zr C2 C3 -179.94(19)
C10 Zr C2 C3 -53.4(2)
C14 Zr C2 C3 -40.6(2)
C17 Zr C2 C3 42.6(2)
C16 Zr C2 C3 52.7(2)
C11 Zr C2 C3 -92.0(2)
C15 Zr C2 C3 91.6(2)
C13 Zr C2 C3 -63.7(2)
C19 Zr C2 C3 96.2(2)
C12 Zr C2 C3 -93.7(2)
C18 Zr C2 C3 68.0(2)
Cl1 Zr C2 C1 0.36(16)
C10 Zr C2 C1 126.90(17)
C14 Zr C2 C1 139.70(17)
C17 Zr C2 C1 -137.05(17)
C16 Zr C2 C1 -126.96(17)
C11 Zr C2 C1 88.31(18)
C15 Zr C2 C1 -88.06(18)
C13 Zr C2 C1 116.62(18)
C19 Zr C2 C1 -83.47(17)
C12 Zr C2 C1 86.59(17)
C18 Zr C2 C1 -111.68(17)
C1 C2 C3 C4 176.7(2)
Zr C2 C3 C4 -2.9(3)
C1 C2 C3 P1 2.0(3)
Zr C2 C3 P1 -177.63(11)
C2 C3 C4 C5 -115(5)
P1 C3 C4 C5 60(5)
C3 C4 C5 C6 127(10)
C2 Zr C10 C11 -91.0(2)
Cl1 Zr C10 C11 33.43(19)
C14 Zr C10 C11 -115.2(3)
C17 Zr C10 C11 171.67(19)
C16 Zr C10 C11 141.5(2)
C15 Zr C10 C11 118.46(19)
C13 Zr C10 C11 -78.5(2)
C19 Zr C10 C11 131.51(18)
C12 Zr C10 C11 -37.49(19)
C18 Zr C10 C11 171.68(17)
C2 Zr C10 C14 24.2(2)
Cl1 Zr C10 C14 148.67(16)
C17 Zr C10 C14 -73.09(18)
C16 Zr C10 C14 -103.24(18)
C11 Zr C10 C14 115.2(3)
C15 Zr C10 C14 -126.29(17)
C13 Zr C10 C14 36.76(17)
C19 Zr C10 C14 -113.24(18)
C12 Zr C10 C14 77.8(2)
C18 Zr C10 C14 -73.1(2)
C14 C10 C11 C12 -0.4(3)
Zr C10 C11 C12 66.3(2)
C14 C10 C11 Zr -66.70(19)
C2 Zr C11 C10 112.31(19)
Cl1 Zr C11 C10 -148.02(18)
C14 Zr C11 C10 37.18(17)
C17 Zr C11 C10 -9.9(2)
C16 Zr C11 C10 -38.9(2)
C15 Zr C11 C10 -71.0(2)
C13 Zr C11 C10 77.20(19)
C19 Zr C11 C10 -82.4(2)
C12 Zr C11 C10 115.5(3)
C18 Zr C11 C10 -16.5(3)
C2 Zr C11 C12 -3.2(2)
Cl1 Zr C11 C12 96.51(19)
C10 Zr C11 C12 -115.5(3)
C14 Zr C11 C12 -78.3(2)
C17 Zr C11 C12 -125.41(19)
C16 Zr C11 C12 -154.4(2)
C15 Zr C11 C12 173.48(18)
C13 Zr C11 C12 -38.27(17)
C19 Zr C11 C12 162.17(19)
C18 Zr C11 C12 -132.0(2)
C10 C11 C12 C13 0.9(3)
Zr C11 C12 C13 66.83(18)
C10 C11 C12 Zr -66.0(2)
C2 Zr C12 C13 64.74(18)
Cl1 Zr C12 C13 167.52(18)
C10 Zr C12 C13 -76.66(18)
C14 Zr C12 C13 -36.28(16)
C17 Zr C12 C13 -32.0(3)
C16 Zr C12 C13 -78.0(2)
C11 Zr C12 C13 -112.6(3)
C15 Zr C12 C13 -123.5(2)
C19 Zr C12 C13 158.9(6)
C18 Zr C12 C13 16.4(4)
C2 Zr C12 C11 177.35(19)
Cl1 Zr C12 C11 -79.88(19)
C10 Zr C12 C11 35.94(17)
C14 Zr C12 C11 76.32(19)
C17 Zr C12 C11 80.6(2)
C16 Zr C12 C11 34.6(3)
C15 Zr C12 C11 -10.9(3)
C13 Zr C12 C11 112.6(3)
C19 Zr C12 C11 -88.5(6)
C18 Zr C12 C11 129.1(3)
C11 C12 C13 C14 -1.0(3)
Zr C12 C13 C14 65.54(18)
C11 C12 C13 Zr -66.57(19)
C2 Zr C13 C14 132.77(19)
Cl1 Zr C13 C14 -129.57(16)
C10 Zr C13 C14 -37.27(16)
C17 Zr C13 C14 42.00(19)
C16 Zr C13 C14 8.8(2)
C11 Zr C13 C14 -76.89(19)
C15 Zr C13 C14 -2.2(3)
C19 Zr C13 C14 73.5(3)
C12 Zr C13 C14 -115.4(3)
C18 Zr C13 C14 72.52(19)
C2 Zr C13 C12 -111.81(19)
Cl1 Zr C13 C12 -14.1(2)
C10 Zr C13 C12 78.2(2)
C14 Zr C13 C12 115.4(3)
C17 Zr C13 C12 157.43(19)
C16 Zr C13 C12 124.24(19)
C11 Zr C13 C12 38.54(18)
C15 Zr C13 C12 113.2(2)
C19 Zr C13 C12 -171.0(2)
C18 Zr C13 C12 -172.05(18)
C12 C13 C14 C10 0.8(3)
Zr C13 C14 C10 66.87(19)
C12 C13 C14 Zr -66.05(18)
C11 C10 C14 C13 -0.3(3)
Zr C10 C14 C13 -67.66(18)
C11 C10 C14 Zr 67.4(2)
C2 Zr C14 C13 -46.39(18)
Cl1 Zr C14 C13 71.34(19)
C10 Zr C14 C13 114.8(3)
C17 Zr C14 C13 -139.79(19)
C16 Zr C14 C13 -172.29(18)
C11 Zr C14 C13 78.5(2)
C15 Zr C14 C13 178.77(17)
C19 Zr C14 C13 -146.50(18)
C12 Zr C14 C13 37.23(18)
C18 Zr C14 C13 -122.73(18)
C2 Zr C14 C10 -161.22(17)
Cl1 Zr C14 C10 -43.5(2)
C17 Zr C14 C10 105.38(18)
C16 Zr C14 C10 72.89(18)
C11 Zr C14 C10 -36.32(17)
C15 Zr C14 C10 63.94(19)
C13 Zr C14 C10 -114.8(3)
C19 Zr C14 C10 98.7(2)
C12 Zr C14 C10 -77.6(2)
C18 Zr C14 C10 122.44(17)
C2 Zr C15 C16 -106.81(17)
Cl1 Zr C15 C16 153.20(16)
C10 Zr C15 C16 46.24(17)
C14 Zr C15 C16 16.99(19)
C17 Zr C15 C16 -37.65(15)
C11 Zr C15 C16 76.53(18)
C13 Zr C15 C16 18.3(3)
C19 Zr C15 C16 -115.4(2)
C12 Zr C15 C16 83.0(2)
C18 Zr C15 C16 -78.13(17)
C2 Zr C15 C19 8.6(2)
Cl1 Zr C15 C19 -91.41(17)
C10 Zr C15 C19 161.64(17)
C14 Zr C15 C19 132.38(17)
C17 Zr C15 C19 77.75(18)
C16 Zr C15 C19 115.4(2)
C11 Zr C15 C19 -168.08(17)
C13 Zr C15 C19 133.7(2)
C12 Zr C15 C19 -161.63(19)
C18 Zr C15 C19 37.26(16)
C19 C15 C16 C17 0.0(3)
Zr C15 C16 C17 66.30(17)
C19 C15 C16 Zr -66.30(18)
C2 Zr C16 C15 95.66(17)
Cl1 Zr C16 C15 -28.46(17)
C10 Zr C16 C15 -133.77(17)
C14 Zr C16 C15 -165.09(17)
C17 Zr C16 C15 114.5(3)
C11 Zr C16 C15 -114.21(17)
C13 Zr C16 C15 -169.72(15)
C19 Zr C16 C15 36.96(16)
C12 Zr C16 C15 -132.69(19)
C18 Zr C16 C15 77.31(18)
C2 Zr C16 C17 -18.9(2)
Cl1 Zr C16 C17 -142.98(17)
C10 Zr C16 C17 111.7(2)
C14 Zr C16 C17 80.39(19)
C11 Zr C16 C17 131.27(18)
C15 Zr C16 C17 -114.5(3)
C13 Zr C16 C17 75.8(2)
C19 Zr C16 C17 -77.57(18)
C12 Zr C16 C17 112.8(2)
C18 Zr C16 C17 -37.21(16)
C15 C16 C17 C18 0.8(3)
Zr C16 C17 C18 67.75(17)
C15 C16 C17 Zr -66.97(18)
C2 Zr C17 C18 50.49(16)
Cl1 Zr C17 C18 -62.23(18)
C10 Zr C17 C18 179.99(16)
C14 Zr C17 C18 149.02(16)
C16 Zr C17 C18 -114.3(3)
C11 Zr C17 C18 -174.83(15)
C15 Zr C17 C18 -77.33(17)
C13 Zr C17 C18 128.18(15)
C19 Zr C17 C18 -36.77(15)
C12 Zr C17 C18 145.55(18)
C2 Zr C17 C16 164.76(19)
Cl1 Zr C17 C16 52.0(2)
C10 Zr C17 C16 -65.75(19)
C14 Zr C17 C16 -96.72(19)
C11 Zr C17 C16 -60.6(2)
C15 Zr C17 C16 36.94(17)
C13 Zr C17 C16 -117.56(18)
C19 Zr C17 C16 77.49(19)
C12 Zr C17 C16 -100.2(2)
C18 Zr C17 C16 114.3(3)
C16 C17 C18 C19 -1.2(3)
Zr C17 C18 C19 65.84(17)
C16 C17 C18 Zr -67.09(17)
C2 Zr C18 C17 -126.92(17)
Cl1 Zr C18 C17 135.98(14)
C10 Zr C18 C17 0.0(2)
C14 Zr C18 C17 -32.97(17)
C16 Zr C18 C17 37.70(16)
C11 Zr C18 C17 10.3(3)
C15 Zr C18 C17 77.94(17)
C13 Zr C18 C17 -65.39(18)
C19 Zr C18 C17 115.4(2)
C12 Zr C18 C17 -76.0(3)
C2 Zr C18 C19 117.70(19)
Cl1 Zr C18 C19 20.60(19)
C10 Zr C18 C19 -115.40(19)
C14 Zr C18 C19 -148.35(17)
C17 Zr C18 C19 -115.4(2)
C16 Zr C18 C19 -77.68(18)
C11 Zr C18 C19 -105.1(3)
C15 Zr C18 C19 -37.44(17)
C13 Zr C18 C19 179.23(16)
C12 Zr C18 C19 168.6(2)
C17 C18 C19 C15 1.2(3)
Zr C18 C19 C15 66.45(17)
C17 C18 C19 Zr -65.21(17)
C16 C15 C19 C18 -0.8(3)
Zr C15 C19 C18 -66.73(17)
C16 C15 C19 Zr 65.96(18)
C2 Zr C19 C18 -58.41(17)
Cl1 Zr C19 C18 -161.20(17)
C10 Zr C19 C18 90.0(2)
C14 Zr C19 C18 45.1(2)
C17 Zr C19 C18 36.82(15)
C16 Zr C19 C18 77.75(18)
C11 Zr C19 C18 133.8(2)
C15 Zr C19 C18 114.4(3)
C13 Zr C19 C18 -1.6(3)
C12 Zr C19 C18 -152.5(6)
C2 Zr C19 C15 -172.78(17)
Cl1 Zr C19 C15 84.44(16)
C10 Zr C19 C15 -24.4(2)
C14 Zr C19 C15 -69.3(2)
C17 Zr C19 C15 -77.54(18)
C16 Zr C19 C15 -36.62(16)
C11 Zr C19 C15 19.5(3)
C13 Zr C19 C15 -116.0(2)
C12 Zr C19 C15 93.1(7)
C18 Zr C19 C15 -114.4(3)
C2 C3 P1 C21 179.01(18)
C4 C3 P1 C21 4.10(19)
C2 C3 P1 C31 -74.81(19)
C4 C3 P1 C31 110.28(17)
C31 P1 C21 C26 -5.5(2)
C3 P1 C21 C26 102.5(2)
C31 P1 C21 C22 169.95(18)
C3 P1 C21 C22 -82.03(19)
C26 C21 C22 C23 1.0(4)
P1 C21 C22 C23 -174.8(2)
C21 C22 C23 C24 -0.1(5)
C22 C23 C24 C25 -0.7(5)
C23 C24 C25 C26 0.6(5)
C22 C21 C26 C25 -1.0(4)
P1 C21 C26 C25 174.4(2)
C24 C25 C26 C21 0.2(4)
C21 P1 C31 C32 91.9(2)
C3 P1 C31 C32 -15.7(2)
C21 P1 C31 C36 -85.96(19)
C3 P1 C31 C36 166.37(18)
C36 C31 C32 C33 0.7(4)
P1 C31 C32 C33 -177.19(19)
C31 C32 C33 C34 0.5(4)
C32 C33 C34 C35 -1.1(4)
C33 C34 C35 C36 0.5(4)
C34 C35 C36 C31 0.8(4)
C32 C31 C36 C35 -1.4(4)
P1 C31 C36 C35 176.69(19)
